data_4028779
loop_
_publ_author_name
'Benedikt Neue'
'Atsushi Wakamiya'
'Roland Fr\"ohlich'
'Birgit Wibbeling'
'Shigehiro Yamaguchi'
'Ernst-Ulrich W\"urthwein'

_publ_section_title
;
 Modification and Unexpected Reactivity of 2-Borylbenzaldimines: Acylated
 and Silylated Derivatives as Well as Dimeric Compounds
;
_journal_name_full 'Journal of Organic Chemistry'
_journal_page_first 11747
_journal_page_last 11755
_journal_paper_doi 10.1021/jo401748d
_journal_volume 78
_journal_year 2013
_chemical_formula_sum 'C28 H32 B N'
_chemical_formula_weight 393.36
_chemical_name_systematic
; 
 ? 
;
_space_group_IT_number 14
_symmetry_cell_setting monoclinic
_symmetry_space_group_name_Hall '-P 2ybc'
_symmetry_space_group_name_H-M 'P 1 21/c 1'
_atom_sites_solution_hydrogens geom
_atom_sites_solution_primary direct
_atom_sites_solution_secondary difmap
_audit_creation_method SHELXL-97
_cell_angle_alpha 90.00
_cell_angle_beta 103.057(3)
_cell_angle_gamma 90.00
_cell_formula_units_Z 4
_cell_length_a 8.6193(3)
_cell_length_b 26.8803(11)
_cell_length_c 11.6850(6)
_cell_measurement_reflns_used 4289
_cell_measurement_temperature 223(2)
_cell_measurement_theta_max 68.25
_cell_measurement_theta_min 0.88
_cell_volume 2637.3(2)
_computing_cell_refinement 'Collect (Nonius B.V., 1998)'
_computing_data_collection 'Collect (Nonius B.V., 1998)'
_computing_data_reduction 'Denzo-SMN (Otwinowski & Minor, 1997)'
_computing_molecular_graphics 'XP (BrukerAXS, 2000)'
_computing_publication_material 'SHELXL-97 (Sheldrick, 1997)'
_computing_structure_refinement 'SHELXL-97 (Sheldrick, 1997)'
_computing_structure_solution 'SHELXS-97 (Sheldrick, 1990)'
_diffrn_ambient_temperature 223(2)
_diffrn_measured_fraction_theta_full 0.949
_diffrn_measured_fraction_theta_max 0.949
_diffrn_measurement_device_type 'Nonius KappaCCD APEXII'
_diffrn_measurement_method '\w and \f scans'
_diffrn_radiation_monochromator graphite
_diffrn_radiation_source 'fine-focus sealed tube'
_diffrn_radiation_type CuK\a
_diffrn_radiation_wavelength 1.54178
_diffrn_reflns_av_R_equivalents 0.066
_diffrn_reflns_av_sigmaI/netI 0.0367
_diffrn_reflns_limit_h_max 10
_diffrn_reflns_limit_h_min 0
_diffrn_reflns_limit_k_max 31
_diffrn_reflns_limit_k_min 0
_diffrn_reflns_limit_l_max 13
_diffrn_reflns_limit_l_min -13
_diffrn_reflns_number 22640
_diffrn_reflns_theta_full 67.43
_diffrn_reflns_theta_max 67.43
_diffrn_reflns_theta_min 4.22
_exptl_absorpt_coefficient_mu 0.417
_exptl_absorpt_correction_T_max 0.9876
_exptl_absorpt_correction_T_min 0.9028
_exptl_absorpt_correction_type multi-scan
_exptl_absorpt_process_details 'Denzo (Otwinowski, Borek, Majewski & Minor, 2003)'
_exptl_crystal_colour colourless
_exptl_crystal_density_diffrn 0.991
_exptl_crystal_description plate
_exptl_crystal_F_000 848
_exptl_crystal_size_max 0.25
_exptl_crystal_size_mid 0.15
_exptl_crystal_size_min 0.03
_refine_diff_density_max 0.168
_refine_diff_density_min -0.190
_refine_diff_density_rms 0.039
_refine_ls_extinction_method none
_refine_ls_goodness_of_fit_ref 1.060
_refine_ls_hydrogen_treatment constr
_refine_ls_matrix_type full
_refine_ls_number_parameters 277
_refine_ls_number_reflns 4505
_refine_ls_number_restraints 0
_refine_ls_restrained_S_all 1.060
_refine_ls_R_factor_all 0.0792
_refine_ls_R_factor_gt 0.0556
_refine_ls_shift/su_max 0.000
_refine_ls_shift/su_mean 0.000
_refine_ls_structure_factor_coef Fsqd
_refine_ls_weighting_details 'calc w=1/[\s^2^(Fo^2^)+(0.0794P)^2^+0.5339P] where P=(Fo^2^+2Fc^2^)/3'
_refine_ls_weighting_scheme calc
_refine_ls_wR_factor_gt 0.1428
_refine_ls_wR_factor_ref 0.1561
_reflns_number_gt 3223
_reflns_number_total 4505
_reflns_threshold_expression >2sigma(I)
_cod_data_source_file jo401748d_si_001_5.cif
_cod_data_source_block wue5422
_cod_database_code 4028779

loop_
_symmetry_equiv_pos_as_xyz
'x, y, z'
'-x, y+1/2, -z+1/2'
'-x, -y, -z'
'x, -y-1/2, z-1/2'

loop_
_atom_site_label
_atom_site_type_symbol
_atom_site_fract_x
_atom_site_fract_y
_atom_site_fract_z
_atom_site_U_iso_or_equiv
_atom_site_adp_type
_atom_site_occupancy
_atom_site_symmetry_multiplicity
_atom_site_calc_flag
_atom_site_refinement_flags
B1 B 0.3191(3) 0.33033(8) 0.00727(19) 0.0416(5) Uani 1 1 d .
N1 N 0.39070(18) 0.30004(6) 0.13087(13) 0.0418(4) Uani 1 1 d .
C1 C 0.1897(2) 0.28730(7) -0.04812(17) 0.0443(5) Uani 1 1 d .
C2 C 0.2049(2) 0.24654(7) 0.02986(17) 0.0456(5) Uani 1 1 d .
C3 C 0.1184(3) 0.20241(8) 0.0042(2) 0.0595(6) Uani 1 1 d .
H3 H 0.1303 0.1764 0.0594 0.071 Uiso 1 1 calc R
C4 C 0.0155(3) 0.19799(10) -0.1040(2) 0.0683(7) Uani 1 1 d .
H4 H -0.0459 0.1690 -0.1232 0.082 Uiso 1 1 calc R
C5 C 0.0028(3) 0.23649(10) -0.1844(2) 0.0632(7) Uani 1 1 d .
H5 H -0.0659 0.2329 -0.2588 0.076 Uiso 1 1 calc R
C6 C 0.0883(2) 0.27993(8) -0.15802(18) 0.0515(5) Uani 1 1 d .
H6 H 0.0782 0.3050 -0.2152 0.062 Uiso 1 1 calc R
C7 C 0.3207(2) 0.25793(7) 0.13532(18) 0.0459(5) Uani 1 1 d .
H7 H 0.3433 0.2368 0.2011 0.055 Uiso 1 1 calc R
C8 C 0.4961(3) 0.31961(8) 0.23919(17) 0.0510(5) Uani 1 1 d .
H8A H 0.5517 0.3492 0.2203 0.061 Uiso 1 1 calc R
H8B H 0.5763 0.2945 0.2720 0.061 Uiso 1 1 calc R
C21 C 0.4026(3) 0.33271(10) 0.32823(19) 0.0608(6) Uani 1 1 d .
H21 H 0.3535 0.3064 0.3598 0.073 Uiso 1 1 calc R
C22 C 0.3833(4) 0.37687(11) 0.3655(2) 0.0860(9) Uani 1 1 d .
H22A H 0.4303 0.4042 0.3363 0.103 Uiso 1 1 calc R
H22B H 0.3224 0.3817 0.4218 0.103 Uiso 1 1 calc R
C31 C 0.2741(2) 0.38489(7) 0.05488(16) 0.0422(5) Uani 1 1 d .
C32 C 0.1240(2) 0.39510(7) 0.07977(17) 0.0462(5) Uani 1 1 d .
C33 C 0.0913(3) 0.44189(8) 0.11930(19) 0.0570(6) Uani 1 1 d .
H33 H -0.0106 0.4478 0.1327 0.068 Uiso 1 1 calc R
C34 C 0.2008(3) 0.47986(8) 0.13975(19) 0.0582(6) Uani 1 1 d .
C35 C 0.3493(3) 0.46959(8) 0.11935(19) 0.0552(6) Uani 1 1 d .
H35 H 0.4273 0.4946 0.1340 0.066 Uiso 1 1 calc R
C36 C 0.3884(2) 0.42380(7) 0.07809(17) 0.0461(5) Uani 1 1 d .
C37 C -0.0058(3) 0.35677(9) 0.0649(2) 0.0620(6) Uani 1 1 d .
H37A H -0.0924 0.3694 0.0971 0.093 Uiso 1 1 calc R
H37B H 0.0360 0.3266 0.1060 0.093 Uiso 1 1 calc R
H37C H -0.0448 0.3496 -0.0179 0.093 Uiso 1 1 calc R
C38 C 0.1620(4) 0.53039(10) 0.1830(3) 0.0839(8) Uani 1 1 d .
H38A H 0.0546 0.5398 0.1433 0.126 Uiso 1 1 calc R
H38B H 0.2367 0.5548 0.1663 0.126 Uiso 1 1 calc R
H38C H 0.1696 0.5290 0.2670 0.126 Uiso 1 1 calc R
C39 C 0.5567(3) 0.41994(9) 0.0597(2) 0.0601(6) Uani 1 1 d .
H39A H 0.5564 0.4273 -0.0216 0.090 Uiso 1 1 calc R
H39B H 0.5967 0.3865 0.0784 0.090 Uiso 1 1 calc R
H39C H 0.6247 0.4435 0.1105 0.090 Uiso 1 1 calc R
C41 C 0.4307(2) 0.33384(7) -0.08933(16) 0.0420(5) Uani 1 1 d .
C42 C 0.3778(2) 0.36540(7) -0.18800(17) 0.0459(5) Uani 1 1 d .
C43 C 0.4661(3) 0.37059(8) -0.27318(17) 0.0494(5) Uani 1 1 d .
H43 H 0.4281 0.3920 -0.3369 0.059 Uiso 1 1 calc R
C44 C 0.6079(3) 0.34546(8) -0.26818(17) 0.0478(5) Uani 1 1 d .
C45 C 0.6559(2) 0.31299(7) -0.17543(17) 0.0452(5) Uani 1 1 d .
H45 H 0.7497 0.2945 -0.1711 0.054 Uiso 1 1 calc R
C46 C 0.5713(2) 0.30634(7) -0.08772(17) 0.0426(5) Uani 1 1 d .
C47 C 0.2293(3) 0.39743(9) -0.20447(19) 0.0593(6) Uani 1 1 d .
H47A H 0.2571 0.4297 -0.1685 0.089 Uiso 1 1 calc R
H47B H 0.1523 0.3814 -0.1677 0.089 Uiso 1 1 calc R
H47C H 0.1836 0.4017 -0.2877 0.089 Uiso 1 1 calc R
C48 C 0.7080(3) 0.35378(9) -0.3565(2) 0.0611(6) Uani 1 1 d .
H48A H 0.7849 0.3799 -0.3288 0.092 Uiso 1 1 calc R
H48B H 0.6399 0.3635 -0.4311 0.092 Uiso 1 1 calc R
H48C H 0.7635 0.3233 -0.3666 0.092 Uiso 1 1 calc R
C49 C 0.6416(3) 0.27043(8) 0.0088(2) 0.0547(6) Uani 1 1 d .
H49A H 0.7341 0.2545 -0.0092 0.082 Uiso 1 1 calc R
H49B H 0.5629 0.2454 0.0152 0.082 Uiso 1 1 calc R
H49C H 0.6730 0.2883 0.0825 0.082 Uiso 1 1 calc R

loop_
_atom_site_aniso_label
_atom_site_aniso_U_11
_atom_site_aniso_U_22
_atom_site_aniso_U_33
_atom_site_aniso_U_23
_atom_site_aniso_U_13
_atom_site_aniso_U_12
B1 0.0360(12) 0.0445(12) 0.0426(12) 0.0047(9) 0.0054(10) 0.0029(9)
N1 0.0405(9) 0.0442(9) 0.0407(9) 0.0032(7) 0.0089(7) 0.0015(7)
C1 0.0363(10) 0.0498(11) 0.0487(11) -0.0064(9) 0.0136(9) 0.0063(9)
C2 0.0432(11) 0.0443(11) 0.0520(12) -0.0032(9) 0.0161(9) 0.0001(9)
C3 0.0582(14) 0.0504(13) 0.0747(16) -0.0083(11) 0.0253(12) -0.0058(11)
C4 0.0561(15) 0.0615(15) 0.0877(18) -0.0218(14) 0.0170(14) -0.0095(12)
C5 0.0430(12) 0.0765(17) 0.0667(15) -0.0301(13) 0.0054(11) 0.0025(12)
C6 0.0406(11) 0.0613(13) 0.0510(12) -0.0090(10) 0.0073(10) 0.0074(10)
C7 0.0469(11) 0.0441(11) 0.0493(11) 0.0041(9) 0.0161(9) 0.0010(9)
C8 0.0483(12) 0.0556(12) 0.0455(11) 0.0070(9) 0.0032(10) -0.0027(10)
C21 0.0650(15) 0.0725(16) 0.0431(12) 0.0003(11) 0.0083(11) -0.0087(12)
C22 0.122(3) 0.080(2) 0.0587(15) -0.0053(14) 0.0260(16) -0.0018(18)
C31 0.0435(11) 0.0438(11) 0.0391(10) 0.0039(8) 0.0091(9) 0.0044(9)
C32 0.0441(11) 0.0485(12) 0.0461(11) -0.0010(9) 0.0104(9) 0.0046(9)
C33 0.0559(13) 0.0600(14) 0.0551(13) -0.0078(10) 0.0127(11) 0.0132(11)
C34 0.0724(16) 0.0454(12) 0.0557(13) -0.0038(10) 0.0119(12) 0.0083(11)
C35 0.0627(15) 0.0438(12) 0.0580(13) 0.0004(10) 0.0111(11) -0.0037(10)
C36 0.0506(12) 0.0413(11) 0.0467(11) 0.0013(9) 0.0114(9) -0.0026(9)
C37 0.0461(13) 0.0651(15) 0.0797(16) -0.0128(12) 0.0244(12) 0.0015(11)
C38 0.101(2) 0.0574(15) 0.093(2) -0.0199(14) 0.0196(17) 0.0114(14)
C39 0.0551(14) 0.0567(13) 0.0711(15) -0.0034(11) 0.0195(12) -0.0134(11)
C41 0.0403(11) 0.0413(10) 0.0431(10) 0.0007(8) 0.0069(9) 0.0023(8)
C42 0.0470(11) 0.0456(11) 0.0446(11) 0.0014(9) 0.0091(9) 0.0065(9)
C43 0.0575(13) 0.0502(12) 0.0410(11) 0.0050(9) 0.0124(10) 0.0011(10)
C44 0.0500(12) 0.0480(11) 0.0476(12) -0.0070(9) 0.0159(10) -0.0088(10)
C45 0.0379(11) 0.0467(11) 0.0521(12) -0.0077(9) 0.0123(9) -0.0013(8)
C46 0.0388(11) 0.0417(10) 0.0457(11) -0.0017(8) 0.0063(9) -0.0002(8)
C47 0.0649(15) 0.0617(14) 0.0502(12) 0.0124(10) 0.0108(11) 0.0223(11)
C48 0.0649(15) 0.0681(14) 0.0562(13) -0.0074(11) 0.0263(12) -0.0116(12)
C49 0.0450(12) 0.0591(13) 0.0604(13) 0.0082(10) 0.0124(10) 0.0140(10)

loop_
_atom_type_symbol
_atom_type_description
_atom_type_scat_dispersion_real
_atom_type_scat_dispersion_imag
_atom_type_scat_source
C C 0.0181 0.0091 'International Tables Vol C Tables 4.2.6.8 and 6.1.1.4'
H H 0.0000 0.0000 'International Tables Vol C Tables 4.2.6.8 and 6.1.1.4'
B B 0.0090 0.0039 'International Tables Vol C Tables 4.2.6.8 and 6.1.1.4'
N N 0.0311 0.0180 'International Tables Vol C Tables 4.2.6.8 and 6.1.1.4'

loop_
_geom_angle_atom_site_label_1
_geom_angle_atom_site_label_2
_geom_angle_atom_site_label_3
_geom_angle
C1 B1 C41 102.81(16)
C1 B1 C31 124.89(17)
C41 B1 C31 113.61(16)
C1 B1 N1 94.83(15)
C41 B1 N1 117.91(15)
C31 B1 N1 102.34(15)
C7 N1 C8 118.73(16)
C7 N1 B1 112.48(16)
C8 N1 B1 127.55(15)
C6 C1 C2 115.57(19)
C6 C1 B1 133.97(19)
C2 C1 B1 109.73(16)
C3 C2 C1 123.6(2)
C3 C2 C7 126.9(2)
C1 C2 C7 109.54(17)
C4 C3 C2 118.2(2)
C4 C3 H3 120.9
C2 C3 H3 120.9
C3 C4 C5 119.6(2)
C3 C4 H4 120.2
C5 C4 H4 120.2
C6 C5 C4 121.7(2)
C6 C5 H5 119.2
C4 C5 H5 119.2
C5 C6 C1 121.2(2)
C5 C6 H6 119.4
C1 C6 H6 119.4
N1 C7 C2 113.23(18)
N1 C7 H7 123.4
C2 C7 H7 123.4
N1 C8 C21 110.85(17)
N1 C8 H8A 109.5
C21 C8 H8A 109.5
N1 C8 H8B 109.5
C21 C8 H8B 109.5
H8A C8 H8B 108.1
C22 C21 C8 125.7(2)
C22 C21 H21 117.2
C8 C21 H21 117.2
C21 C22 H22A 120.0
C21 C22 H22B 120.0
H22A C22 H22B 120.0
C32 C31 C36 116.39(18)
C32 C31 B1 122.59(17)
C36 C31 B1 120.96(17)
C33 C32 C31 120.5(2)
C33 C32 C37 117.20(19)
C31 C32 C37 122.32(18)
C34 C33 C32 123.1(2)
C34 C33 H33 118.4
C32 C33 H33 118.4
C33 C34 C35 116.6(2)
C33 C34 C38 122.0(2)
C35 C34 C38 121.4(2)
C34 C35 C36 122.9(2)
C34 C35 H35 118.6
C36 C35 H35 118.6
C35 C36 C31 120.41(19)
C35 C36 C39 115.07(19)
C31 C36 C39 124.51(18)
C32 C37 H37A 109.5
C32 C37 H37B 109.5
H37A C37 H37B 109.5
C32 C37 H37C 109.5
H37A C37 H37C 109.5
H37B C37 H37C 109.5
C34 C38 H38A 109.5
C34 C38 H38B 109.5
H38A C38 H38B 109.5
C34 C38 H38C 109.5
H38A C38 H38C 109.5
H38B C38 H38C 109.5
C36 C39 H39A 109.5
C36 C39 H39B 109.5
H39A C39 H39B 109.5
C36 C39 H39C 109.5
H39A C39 H39C 109.5
H39B C39 H39C 109.5
C46 C41 C42 116.05(17)
C46 C41 B1 126.37(16)
C42 C41 B1 117.48(16)
C43 C42 C41 120.92(18)
C43 C42 C47 115.77(18)
C41 C42 C47 123.23(18)
C44 C43 C42 122.77(19)
C44 C43 H43 118.6
C42 C43 H43 118.6
C45 C44 C43 116.49(19)
C45 C44 C48 121.1(2)
C43 C44 C48 122.37(19)
C44 C45 C46 122.93(19)
C44 C45 H45 118.5
C46 C45 H45 118.5
C45 C46 C41 120.69(18)
C45 C46 C49 116.34(17)
C41 C46 C49 122.93(18)
C42 C47 H47A 109.5
C42 C47 H47B 109.5
H47A C47 H47B 109.5
C42 C47 H47C 109.5
H47A C47 H47C 109.5
H47B C47 H47C 109.5
C44 C48 H48A 109.5
C44 C48 H48B 109.5
H48A C48 H48B 109.5
C44 C48 H48C 109.5
H48A C48 H48C 109.5
H48B C48 H48C 109.5
C46 C49 H49A 109.5
C46 C49 H49B 109.5
H49A C49 H49B 109.5
C46 C49 H49C 109.5
H49A C49 H49C 109.5
H49B C49 H49C 109.5

loop_
_geom_bond_atom_site_label_1
_geom_bond_atom_site_label_2
_geom_bond_distance
B1 C1 1.636(3)
B1 C41 1.643(3)
B1 C31 1.646(3)
B1 N1 1.651(3)
N1 C7 1.289(2)
N1 C8 1.478(2)
C1 C6 1.394(3)
C1 C2 1.412(3)
C2 C3 1.397(3)
C2 C7 1.433(3)
C3 C4 1.376(3)
C3 H3 0.9400
C4 C5 1.386(4)
C4 H4 0.9400
C5 C6 1.378(3)
C5 H5 0.9400
C6 H6 0.9400
C7 H7 0.9400
C8 C21 1.495(3)
C8 H8A 0.9800
C8 H8B 0.9800
C21 C22 1.288(4)
C21 H21 0.9400
C22 H22A 0.9400
C22 H22B 0.9400
C31 C32 1.415(3)
C31 C36 1.420(3)
C32 C33 1.390(3)
C32 C37 1.502(3)
C33 C34 1.374(3)
C33 H33 0.9400
C34 C35 1.382(3)
C34 C38 1.513(3)
C35 C36 1.391(3)
C35 H35 0.9400
C36 C39 1.518(3)
C37 H37A 0.9700
C37 H37B 0.9700
C37 H37C 0.9700
C38 H38A 0.9700
C38 H38B 0.9700
C38 H38C 0.9700
C39 H39A 0.9700
C39 H39B 0.9700
C39 H39C 0.9700
C41 C46 1.416(3)
C41 C42 1.421(3)
C42 C43 1.390(3)
C42 C47 1.519(3)
C43 C44 1.386(3)
C43 H43 0.9400
C44 C45 1.380(3)
C44 C48 1.504(3)
C45 C46 1.397(3)
C45 H45 0.9400
C46 C49 1.504(3)
C47 H47A 0.9700
C47 H47B 0.9700
C47 H47C 0.9700
C48 H48A 0.9700
C48 H48B 0.9700
C48 H48C 0.9700
C49 H49A 0.9700
C49 H49B 0.9700
C49 H49C 0.9700

loop_
_geom_torsion_atom_site_label_1
_geom_torsion_atom_site_label_2
_geom_torsion_atom_site_label_3
_geom_torsion_atom_site_label_4
_geom_torsion
C1 B1 N1 C7 -0.67(19)
C41 B1 N1 C7 -107.92(19)
C31 B1 N1 C7 126.64(17)
C1 B1 N1 C8 -167.62(17)
C41 B1 N1 C8 85.1(2)
C31 B1 N1 C8 -40.3(2)
C41 B1 C1 C6 -51.6(3)
C31 B1 C1 C6 79.7(3)
N1 B1 C1 C6 -171.6(2)
C41 B1 C1 C2 117.90(16)
C31 B1 C1 C2 -110.9(2)
N1 B1 C1 C2 -2.16(18)
C6 C1 C2 C3 -3.9(3)
B1 C1 C2 C3 -175.53(18)
C6 C1 C2 C7 175.78(17)
B1 C1 C2 C7 4.2(2)
C1 C2 C3 C4 1.5(3)
C7 C2 C3 C4 -178.1(2)
C2 C3 C4 C5 1.3(3)
C3 C4 C5 C6 -1.5(4)
C4 C5 C6 C1 -1.1(3)
C2 C1 C6 C5 3.6(3)
B1 C1 C6 C5 172.6(2)
C8 N1 C7 C2 171.54(17)
B1 N1 C7 C2 3.3(2)
C3 C2 C7 N1 174.85(19)
C1 C2 C7 N1 -4.9(2)
C7 N1 C8 C21 -66.8(2)
B1 N1 C8 C21 99.5(2)
N1 C8 C21 C22 -114.0(3)
C1 B1 C31 C32 16.4(3)
C41 B1 C31 C32 143.24(18)
N1 B1 C31 C32 -88.5(2)
C1 B1 C31 C36 -166.43(18)
C41 B1 C31 C36 -39.6(2)
N1 B1 C31 C36 88.6(2)
C36 C31 C32 C33 3.0(3)
B1 C31 C32 C33 -179.69(18)
C36 C31 C32 C37 -177.10(19)
B1 C31 C32 C37 0.2(3)
C31 C32 C33 C34 -2.0(3)
C37 C32 C33 C34 178.1(2)
C32 C33 C34 C35 -0.2(3)
C32 C33 C34 C38 -179.9(2)
C33 C34 C35 C36 1.2(3)
C38 C34 C35 C36 -179.1(2)
C34 C35 C36 C31 0.0(3)
C34 C35 C36 C39 179.2(2)
C32 C31 C36 C35 -2.0(3)
B1 C31 C36 C35 -179.39(18)
C32 C31 C36 C39 178.75(19)
B1 C31 C36 C39 1.4(3)
C1 B1 C41 C46 -90.7(2)
C31 B1 C41 C46 131.59(19)
N1 B1 C41 C46 11.9(3)
C1 B1 C41 C42 85.6(2)
C31 B1 C41 C42 -52.1(2)
N1 B1 C41 C42 -171.80(16)
C46 C41 C42 C43 -3.7(3)
B1 C41 C42 C43 179.61(18)
C46 C41 C42 C47 179.80(19)
B1 C41 C42 C47 3.1(3)
C41 C42 C43 C44 0.6(3)
C47 C42 C43 C44 177.38(19)
C42 C43 C44 C45 2.4(3)
C42 C43 C44 C48 -176.0(2)
C43 C44 C45 C46 -2.2(3)
C48 C44 C45 C46 176.19(19)
C44 C45 C46 C41 -1.0(3)
C44 C45 C46 C49 -178.63(18)
C42 C41 C46 C45 3.9(3)
B1 C41 C46 C45 -179.78(18)
C42 C41 C46 C49 -178.66(18)
B1 C41 C46 C49 -2.3(3)

loop_
_platon_squeeze_void_nr
_platon_squeeze_void_average_x
_platon_squeeze_void_average_y
_platon_squeeze_void_average_z
_platon_squeeze_void_volume
_platon_squeeze_void_count_electrons
_platon_squeeze_void_content
1 -0.012 0.000 0.000 250 38 ' '
2 -0.019 0.500 0.500 250 38 ' '
